data_4063330
loop_
_publ_author_name
'Cristina Ramos'
'Pascual Royo'
'Maurizio Lanfranchi'
'Maria A. Pellinghelli'
'Antonio Tiripicchio'

_publ_section_title
;
 [(Allylsilyl)(\h-amidosilyl)-\h5-cyclopentadienyl] Group 4 Metal
 Complexes: Synthesis, Reactivity, and Olefin Polymerization
;
_journal_name_full Organometallics
_journal_page_first 445
_journal_page_last 454
_journal_paper_doi 10.1021/om060900+
_journal_volume 26
_journal_year 2007
_chemical_formula_moiety 'C21 H34 Cl Hf N Si2'
_chemical_formula_sum 'C21 H34 Cl Hf N Si2'
_chemical_formula_weight 570.61
_chemical_name_systematic
;
 ?
;
_space_group_IT_number 15
_symmetry_cell_setting monoclinic
_symmetry_space_group_name_Hall '-C 2yc'
_symmetry_space_group_name_H-M 'C 1 2/c 1'
_atom_sites_solution_hydrogens geom
_atom_sites_solution_primary direct
_atom_sites_solution_secondary difmap
_audit_creation_method SHELXL-97
_cell_angle_alpha 90.00
_cell_angle_beta 127.95(2)
_cell_angle_gamma 90.00
_cell_formula_units_Z 8
_cell_length_a 25.784(12)
_cell_length_b 11.589(6)
_cell_length_c 20.647(10)
_cell_measurement_reflns_used 24
_cell_measurement_temperature 293(2)
_cell_measurement_theta_max 18
_cell_measurement_theta_min 9
_cell_volume 4865(4)
_computing_cell_refinement 'local programs'
_computing_data_collection 'local programs'
_computing_data_reduction 'local programs'
_computing_molecular_graphics ORTEP
_computing_publication_material WinGX
_computing_structure_refinement 'SHELXL-97 (Sheldrick, 1997)'
_computing_structure_solution SIR-97
_diffrn_ambient_temperature 293(2)
_diffrn_measured_fraction_theta_full 0.948
_diffrn_measured_fraction_theta_max 0.948
_diffrn_measurement_device_type 'Philips PW 1100'
_diffrn_measurement_method theta/2theta
_diffrn_radiation_monochromator graphite
_diffrn_radiation_source 'fine-focus sealed tube'
_diffrn_radiation_type MoK\a
_diffrn_radiation_wavelength 0.71073
_diffrn_reflns_av_R_equivalents 0.0314
_diffrn_reflns_av_sigmaI/netI 0.0307
_diffrn_reflns_limit_h_max 23
_diffrn_reflns_limit_h_min -29
_diffrn_reflns_limit_k_max 13
_diffrn_reflns_limit_k_min 0
_diffrn_reflns_limit_l_max 23
_diffrn_reflns_limit_l_min 0
_diffrn_reflns_number 3735
_diffrn_reflns_theta_full 24.00
_diffrn_reflns_theta_max 24.00
_diffrn_reflns_theta_min 3.01
_diffrn_standards_decay_% 14
_diffrn_standards_interval_count 100
_diffrn_standards_number 1
_exptl_absorpt_coefficient_mu 4.502
_exptl_absorpt_correction_T_max 1.000
_exptl_absorpt_correction_T_min 0.830
_exptl_absorpt_correction_type empirical
_exptl_absorpt_process_details 'Walker and Stuart'
_exptl_crystal_colour white
_exptl_crystal_density_diffrn 1.558
_exptl_crystal_density_method 'not measured'
_exptl_crystal_description prismatic
_exptl_crystal_F_000 2272
_exptl_crystal_size_max 0.30
_exptl_crystal_size_mid 0.27
_exptl_crystal_size_min 0.25
_refine_diff_density_max 1.308
_refine_diff_density_min -0.806
_refine_diff_density_rms 0.132
_refine_ls_extinction_method none
_refine_ls_goodness_of_fit_ref 1.015
_refine_ls_hydrogen_treatment mixed
_refine_ls_matrix_type full
_refine_ls_number_parameters 242
_refine_ls_number_reflns 3623
_refine_ls_number_restraints 0
_refine_ls_restrained_S_all 1.015
_refine_ls_R_factor_all 0.0542
_refine_ls_R_factor_gt 0.0351
_refine_ls_shift/su_max 0.002
_refine_ls_shift/su_mean 0.000
_refine_ls_structure_factor_coef Fsqd
_refine_ls_weighting_details 'calc w=1/[\s^2^(Fo^2^)+(0.0309P)^2^+76.9759P] where P=(Fo^2^+2Fc^2^)/3'
_refine_ls_weighting_scheme calc
_refine_ls_wR_factor_gt 0.0767
_refine_ls_wR_factor_ref 0.0858
_reflns_number_gt 2826
_reflns_number_total 3623
_reflns_threshold_expression >2sigma(I)
_cod_original_sg_symbol_H-M C2/c
_cod_database_code 4063330

loop_
_symmetry_equiv_pos_as_xyz
'x, y, z'
'-x, y, -z+1/2'
'x+1/2, y+1/2, z'
'-x+1/2, y+1/2, -z+1/2'
'-x, -y, -z'
'x, -y, z-1/2'
'-x+1/2, -y+1/2, -z'
'x+1/2, -y+1/2, z-1/2'

loop_
_atom_site_label
_atom_site_type_symbol
_atom_site_fract_x
_atom_site_fract_y
_atom_site_fract_z
_atom_site_U_iso_or_equiv
_atom_site_adp_type
_atom_site_occupancy
_atom_site_symmetry_multiplicity
_atom_site_calc_flag
_atom_site_refinement_flags
C1 C 0.2419(4) 0.1028(8) 0.0421(5) 0.040(2) Uani 1 1 d .
C2 C 0.2266(4) 0.1939(8) 0.0748(5) 0.041(2) Uani 1 1 d .
H2 H 0.1945 0.2500 0.0440 0.049 Uiso 1 1 calc R
C3 C 0.2679(4) 0.1849(8) 0.1603(5) 0.040(2) Uani 1 1 d .
H3 H 0.2668 0.2332 0.1953 0.048 Uiso 1 1 calc R
C4 C 0.3118(4) 0.0913(8) 0.1857(4) 0.0356(19) Uani 1 1 d .
C5 C 0.2947(4) 0.0389(8) 0.1107(5) 0.042(2) Uani 1 1 d .
H5 H 0.3148 -0.0255 0.1080 0.050 Uiso 1 1 calc R
C6 C 0.1235(5) 0.1255(11) -0.1417(6) 0.076(4) Uani 1 1 d .
H6A H 0.0959 0.0828 -0.1921 0.114 Uiso 1 1 calc R
H6B H 0.1473 0.1833 -0.1472 0.114 Uiso 1 1 calc R
H6C H 0.0968 0.1619 -0.1298 0.114 Uiso 1 1 calc R
C7 C 0.2316(6) -0.0514(16) -0.0820(7) 0.108(6) Uani 1 1 d .
H7A H 0.2580 -0.1100 -0.0416 0.163 Uiso 1 1 calc R
H7B H 0.2596 0.0026 -0.0823 0.163 Uiso 1 1 calc R
H7C H 0.2022 -0.0864 -0.1352 0.163 Uiso 1 1 calc R
C8 C 0.0946(4) -0.1437(9) -0.0739(5) 0.052(2) Uani 1 1 d .
C9 C 0.1006(5) -0.2415(10) -0.0217(6) 0.071(3) Uani 1 1 d .
H9A H 0.1435 -0.2755 0.0078 0.107 Uiso 1 1 calc R
H9B H 0.0678 -0.2986 -0.0561 0.107 Uiso 1 1 calc R
H9C H 0.0944 -0.2126 0.0167 0.107 Uiso 1 1 calc R
C10 C 0.1011(6) -0.1960(12) -0.1362(6) 0.087(4) Uani 1 1 d .
H10A H 0.0981 -0.1360 -0.1705 0.130 Uiso 1 1 calc R
H10B H 0.0664 -0.2509 -0.1696 0.130 Uiso 1 1 calc R
H10C H 0.1428 -0.2340 -0.1079 0.130 Uiso 1 1 calc R
C11 C 0.0265(4) -0.0862(10) -0.1219(6) 0.063(3) Uani 1 1 d .
H11A H 0.0198 -0.0571 -0.0841 0.094 Uiso 1 1 calc R
H11B H -0.0069 -0.1420 -0.1575 0.094 Uiso 1 1 calc R
H11C H 0.0243 -0.0237 -0.1541 0.094 Uiso 1 1 calc R
C12 C 0.4196(5) -0.0896(10) 0.2912(6) 0.075(3) Uani 1 1 d .
H12A H 0.4535 -0.1141 0.3465 0.112 Uiso 1 1 calc R
H12B H 0.4383 -0.0771 0.2634 0.112 Uiso 1 1 calc R
H12C H 0.3863 -0.1481 0.2629 0.112 Uiso 1 1 calc R
C13 C 0.3570(6) 0.0358(11) 0.3588(6) 0.074(3) Uani 1 1 d .
H13A H 0.3375 0.1074 0.3571 0.111 Uiso 1 1 calc R
H13B H 0.3947 0.0198 0.4143 0.111 Uiso 1 1 calc R
H13C H 0.3254 -0.0254 0.3393 0.111 Uiso 1 1 calc R
C14 C 0.4473(5) 0.1646(11) 0.3332(7) 0.089(4) Uani 1 1 d .
H14A H 0.4529 0.1812 0.2918 0.107 Uiso 1 1 calc R
H14B H 0.4309 0.2342 0.3412 0.107 Uiso 1 1 calc R
C15 C 0.5111(7) 0.1370(14) 0.4098(8) 0.111(5) Uani 1 1 d .
H15 H 0.5149 0.1421 0.4575 0.133 Uiso 1 1 calc R
C16 C 0.5641(8) 0.1056(19) 0.4185(12) 0.154(8) Uani 1 1 d .
H16A H 0.5629 0.0992 0.3726 0.185 Uiso 1 1 calc R
H16B H 0.6028 0.0897 0.4705 0.185 Uiso 1 1 calc R
C17 C 0.1326(5) 0.1590(10) 0.1191(7) 0.065(3) Uani 1 1 d .
H17 H 0.1409 0.2366 0.1174 0.078 Uiso 1 1 calc R
C18 C 0.1650(5) 0.0888(11) 0.1881(6) 0.060(3) Uani 1 1 d .
H18 H 0.2000 0.1113 0.2411 0.072 Uiso 1 1 calc R
C19 C 0.1374(4) -0.0182(10) 0.1657(6) 0.058(3) Uani 1 1 d .
H19 H 0.1494 -0.0804 0.2008 0.070 Uiso 1 1 calc R
C20 C 0.0881(5) -0.0182(11) 0.0811(6) 0.062(3) Uani 1 1 d .
H20 H 0.0620 -0.0807 0.0495 0.075 Uiso 1 1 calc R
C21 C 0.0850(5) 0.0899(12) 0.0528(7) 0.064(3) Uani 1 1 d .
H21 H 0.0560 0.1137 -0.0017 0.077 Uiso 1 1 calc R
N1 N 0.1486(3) -0.0547(6) -0.0204(3) 0.0283(14) Uani 1 1 d .
Si1 Si 0.18299(10) 0.0253(2) -0.05635(12) 0.0423(6) Uani 1 1 d .
Si2 Si 0.38262(12) 0.0463(2) 0.29254(13) 0.0450(6) Uani 1 1 d .
Cl1 Cl 0.24643(12) -0.1654(2) 0.17751(13) 0.0532(6) Uani 1 1 d .
Hf1 Hf 0.192685(14) 0.00935(3) 0.098011(16) 0.02585(12) Uani 1 1 d .

loop_
_atom_site_aniso_label
_atom_site_aniso_U_11
_atom_site_aniso_U_22
_atom_site_aniso_U_33
_atom_site_aniso_U_23
_atom_site_aniso_U_13
_atom_site_aniso_U_12
C1 0.027(4) 0.064(6) 0.027(4) 0.008(4) 0.016(4) -0.004(4)
C2 0.031(5) 0.048(6) 0.035(4) 0.015(4) 0.016(4) 0.007(4)
C3 0.038(5) 0.044(5) 0.042(5) -0.011(4) 0.026(4) -0.006(4)
C4 0.022(4) 0.051(6) 0.027(4) -0.001(4) 0.012(3) -0.005(4)
C5 0.036(5) 0.064(6) 0.031(4) -0.004(4) 0.023(4) 0.002(4)
C6 0.056(7) 0.112(11) 0.039(6) 0.025(6) 0.018(5) -0.014(7)
C7 0.065(7) 0.221(18) 0.067(7) -0.041(9) 0.054(7) -0.004(9)
C8 0.042(5) 0.072(7) 0.022(4) -0.012(4) 0.010(4) -0.011(5)
C9 0.067(7) 0.072(8) 0.051(6) -0.009(5) 0.025(6) -0.017(6)
C10 0.086(9) 0.111(11) 0.057(7) -0.043(7) 0.041(7) -0.012(8)
C11 0.041(6) 0.075(8) 0.043(5) -0.009(5) 0.011(5) -0.009(5)
C12 0.063(7) 0.065(8) 0.059(7) -0.003(6) 0.018(6) 0.017(6)
C13 0.088(8) 0.082(9) 0.036(5) 0.006(5) 0.030(6) 0.014(7)
C14 0.069(8) 0.060(8) 0.058(7) 0.001(6) -0.002(6) -0.007(6)
C15 0.082(10) 0.118(13) 0.071(9) -0.012(8) 0.015(8) -0.036(10)
C16 0.064(10) 0.17(2) 0.175(19) 0.005(15) 0.047(12) -0.038(12)
C17 0.071(8) 0.058(7) 0.099(9) -0.007(6) 0.069(7) 0.006(6)
C18 0.062(7) 0.082(8) 0.057(6) -0.024(6) 0.048(6) -0.008(6)
C19 0.051(6) 0.089(9) 0.060(6) -0.003(6) 0.048(5) -0.011(6)
C20 0.050(6) 0.086(9) 0.073(7) -0.039(6) 0.049(6) -0.028(6)
C21 0.035(6) 0.105(10) 0.059(6) 0.004(7) 0.032(5) 0.019(6)
N1 0.024(3) 0.035(4) 0.022(3) -0.006(3) 0.011(3) -0.005(3)
Si1 0.0309(11) 0.078(2) 0.0194(10) 0.0002(11) 0.0162(9) -0.0034(12)
Si2 0.0339(13) 0.0487(15) 0.0274(11) -0.0033(10) 0.0063(10) 0.0059(11)
Cl1 0.0550(14) 0.0448(14) 0.0384(12) 0.0135(10) 0.0180(11) 0.0043(11)
Hf1 0.02455(17) 0.0376(2) 0.01663(15) -0.00016(14) 0.01329(13) -0.00098(16)

loop_
_atom_type_symbol
_atom_type_description
_atom_type_scat_dispersion_real
_atom_type_scat_dispersion_imag
_atom_type_scat_source
C C 0.0033 0.0016 'International Tables Vol C Tables 4.2.6.8 and 6.1.1.4'
H H 0.0000 0.0000 'International Tables Vol C Tables 4.2.6.8 and 6.1.1.4'
N N 0.0061 0.0033 'International Tables Vol C Tables 4.2.6.8 and 6.1.1.4'
Si Si 0.0817 0.0704 'International Tables Vol C Tables 4.2.6.8 and 6.1.1.4'
Cl Cl 0.1484 0.1585 'International Tables Vol C Tables 4.2.6.8 and 6.1.1.4'
Hf Hf -0.5830 6.1852 'International Tables Vol C Tables 4.2.6.8 and 6.1.1.4'

loop_
_geom_angle_atom_site_label_1
_geom_angle_atom_site_label_2
_geom_angle_atom_site_label_3
_geom_angle
C5 C1 C2 106.6(7)
C5 C1 Si1 118.3(7)
C2 C1 Si1 126.5(6)
C5 C1 Hf1 75.8(5)
C2 C1 Hf1 74.3(4)
Si1 C1 Hf1 89.4(3)
C3 C2 C1 108.8(7)
C3 C2 Hf1 77.0(5)
C1 C2 Hf1 71.7(5)
C3 C2 H2 125.6
C1 C2 H2 125.6
Hf1 C2 H2 117.6
C2 C3 C4 110.0(7)
C2 C3 Hf1 70.7(5)
C4 C3 Hf1 76.2(5)
C2 C3 H3 125.0
C4 C3 H3 125.0
Hf1 C3 H3 119.7
C3 C4 C5 106.0(7)
C3 C4 Si2 128.9(6)
C5 C4 Si2 125.0(7)
C3 C4 Hf1 71.9(4)
C5 C4 Hf1 69.6(4)
Si2 C4 Hf1 126.6(4)
C1 C5 C4 108.6(8)
C1 C5 Hf1 70.6(4)
C4 C5 Hf1 77.3(4)
C1 C5 H5 125.7
C4 C5 H5 125.7
Hf1 C5 H5 118.3
Si1 C6 H6A 109.5
Si1 C6 H6B 109.5
H6A C6 H6B 109.5
Si1 C6 H6C 109.5
H6A C6 H6C 109.5
H6B C6 H6C 109.5
Si1 C7 H7A 109.5
Si1 C7 H7B 109.5
H7A C7 H7B 109.5
Si1 C7 H7C 109.5
H7A C7 H7C 109.5
H7B C7 H7C 109.5
C9 C8 C10 106.8(10)
C9 C8 N1 110.2(7)
C10 C8 N1 110.7(8)
C9 C8 C11 111.3(9)
C10 C8 C11 107.6(8)
N1 C8 C11 110.3(8)
C8 C9 H9A 109.5
C8 C9 H9B 109.5
H9A C9 H9B 109.5
C8 C9 H9C 109.5
H9A C9 H9C 109.5
H9B C9 H9C 109.5
C8 C10 H10A 109.5
C8 C10 H10B 109.5
H10A C10 H10B 109.5
C8 C10 H10C 109.5
H10A C10 H10C 109.5
H10B C10 H10C 109.5
C8 C11 H11A 109.5
C8 C11 H11B 109.5
H11A C11 H11B 109.5
C8 C11 H11C 109.5
H11A C11 H11C 109.5
H11B C11 H11C 109.5
Si2 C12 H12A 109.5
Si2 C12 H12B 109.5
H12A C12 H12B 109.5
Si2 C12 H12C 109.5
H12A C12 H12C 109.5
H12B C12 H12C 109.5
Si2 C13 H13A 109.5
Si2 C13 H13B 109.5
H13A C13 H13B 109.5
Si2 C13 H13C 109.5
H13A C13 H13C 109.5
H13B C13 H13C 109.5
C15 C14 Si2 114.8(9)
C15 C14 H14A 108.6
Si2 C14 H14A 108.6
C15 C14 H14B 108.6
Si2 C14 H14B 108.6
H14A C14 H14B 107.6
C16 C15 C14 126.6(17)
C16 C15 H15 116.7
C14 C15 H15 116.7
C15 C16 H16A 120.0
C15 C16 H16B 120.0
H16A C16 H16B 120.0
C18 C17 C21 106.3(11)
C18 C17 Hf1 74.3(6)
C21 C17 Hf1 72.6(6)
C18 C17 H17 126.8
C21 C17 H17 126.8
Hf1 C17 H17 118.4
C19 C18 C17 109.1(10)
C19 C18 Hf1 75.2(5)
C17 C18 Hf1 74.0(5)
C19 C18 H18 125.5
C17 C18 H18 125.5
Hf1 C18 H18 117.3
C18 C19 C20 108.0(10)
C18 C19 Hf1 73.8(5)
C20 C19 Hf1 72.5(5)
C18 C19 H19 126.0
C20 C19 H19 126.0
Hf1 C19 H19 119.5
C21 C20 C19 107.9(9)
C21 C20 Hf1 73.7(5)
C19 C20 Hf1 75.7(5)
C21 C20 H20 126.1
C19 C20 H20 126.1
Hf1 C20 H20 116.7
C20 C21 C17 108.7(10)
C20 C21 Hf1 74.8(6)
C17 C21 Hf1 75.2(5)
C20 C21 H21 125.6
C17 C21 H21 125.6
Hf1 C21 H21 116.4
C8 N1 Si1 122.1(5)
C8 N1 Hf1 132.8(5)
Si1 N1 Hf1 104.9(3)
N1 Si1 C1 94.6(3)
N1 Si1 C7 118.5(6)
C1 Si1 C7 107.6(5)
N1 Si1 C6 113.4(4)
C1 Si1 C6 112.1(5)
C7 Si1 C6 109.6(6)
N1 Si1 Hf1 41.77(19)
C1 Si1 Hf1 53.0(2)
C7 Si1 Hf1 129.3(5)
C6 Si1 Hf1 121.1(4)
C12 Si2 C13 112.1(6)
C12 Si2 C4 110.9(4)
C13 Si2 C4 110.8(4)
C12 Si2 C14 107.4(6)
C13 Si2 C14 109.5(6)
C4 Si2 C14 105.8(4)
N1 Hf1 Cl1 99.63(19)
N1 Hf1 C1 70.8(3)
Cl1 Hf1 C1 116.3(2)
N1 Hf1 C2 94.7(3)
Cl1 Hf1 C2 136.9(2)
C1 Hf1 C2 34.0(3)
N1 Hf1 C5 87.2(2)
Cl1 Hf1 C5 85.3(2)
C1 Hf1 C5 33.6(3)
C2 Hf1 C5 55.0(3)
N1 Hf1 C21 90.9(3)
Cl1 Hf1 C21 127.1(3)
C1 Hf1 C21 116.1(4)
C2 Hf1 C21 92.8(4)
C5 Hf1 C21 147.3(4)
N1 Hf1 C20 91.6(3)
Cl1 Hf1 C20 96.0(3)
C1 Hf1 C20 144.9(3)
C2 Hf1 C20 124.1(4)
C5 Hf1 C20 178.4(3)
C21 Hf1 C20 31.5(4)
N1 Hf1 C17 119.5(3)
Cl1 Hf1 C17 127.5(3)
C1 Hf1 C17 109.2(4)
C2 Hf1 C17 76.6(3)
C5 Hf1 C17 127.1(3)
C21 Hf1 C17 32.2(3)
C20 Hf1 C17 52.8(4)
N1 Hf1 C18 141.9(3)
Cl1 Hf1 C18 96.2(3)
C1 Hf1 C18 130.5(4)
C2 Hf1 C18 97.0(3)
C5 Hf1 C18 128.7(3)
C21 Hf1 C18 52.5(3)
C20 Hf1 C18 52.3(3)
C17 Hf1 C18 31.7(3)
N1 Hf1 C3 124.7(2)
Cl1 Hf1 C3 112.5(2)
C1 Hf1 C3 55.0(3)
C2 Hf1 C3 32.3(3)
C5 Hf1 C3 54.0(3)
C21 Hf1 C3 102.5(4)
C20 Hf1 C3 126.1(3)
C17 Hf1 C3 73.9(3)
C18 Hf1 C3 79.1(3)
N1 Hf1 C19 120.6(3)
Cl1 Hf1 C19 78.7(3)
C1 Hf1 C19 160.7(3)
C2 Hf1 C19 126.7(3)
C5 Hf1 C19 149.7(3)
C21 Hf1 C19 52.2(4)
C20 Hf1 C19 31.8(3)
C17 Hf1 C19 52.2(4)
C18 Hf1 C19 31.0(3)
C3 Hf1 C19 109.4(3)
N1 Hf1 C4 120.1(2)
Cl1 Hf1 C4 84.0(2)
C1 Hf1 C4 55.3(2)
C2 Hf1 C4 53.9(3)
C5 Hf1 C4 33.1(2)
C21 Hf1 C4 133.4(4)
C20 Hf1 C4 148.0(3)
C17 Hf1 C4 102.4(3)
C18 Hf1 C4 95.8(3)
C3 Hf1 C4 31.8(3)
C19 Hf1 C4 118.8(3)

loop_
_geom_bond_atom_site_label_1
_geom_bond_atom_site_label_2
_geom_bond_distance
C1 C5 1.427(11)
C1 C2 1.433(12)
C1 Si1 1.858(9)
C1 Hf1 2.433(8)
C2 C3 1.396(11)
C2 Hf1 2.468(9)
C2 H2 0.9300
C3 C4 1.414(12)
C3 Hf1 2.547(8)
C3 H3 0.9300
C4 C5 1.457(11)
C4 Si2 1.876(8)
C4 Hf1 2.602(7)
C5 Hf1 2.501(8)
C5 H5 0.9300
C6 Si1 1.866(10)
C6 H6A 0.9600
C6 H6B 0.9600
C6 H6C 0.9600
C7 Si1 1.858(11)
C7 H7A 0.9600
C7 H7B 0.9600
C7 H7C 0.9600
C8 C9 1.505(14)
C8 C10 1.523(13)
C8 N1 1.527(11)
C8 C11 1.538(13)
C9 H9A 0.9600
C9 H9B 0.9600
C9 H9C 0.9600
C10 H10A 0.9600
C10 H10B 0.9600
C10 H10C 0.9600
C11 H11A 0.9600
C11 H11B 0.9600
C11 H11C 0.9600
C12 Si2 1.850(11)
C12 H12A 0.9600
C12 H12B 0.9600
C12 H12C 0.9600
C13 Si2 1.854(11)
C13 H13A 0.9600
C13 H13B 0.9600
C13 H13C 0.9600
C14 C15 1.452(16)
C14 Si2 1.909(12)
C14 H14A 0.9700
C14 H14B 0.9700
C15 C16 1.32(2)
C15 H15 0.9300
C16 H16A 0.9300
C16 H16B 0.9300
C17 C18 1.387(15)
C17 C21 1.399(15)
C17 Hf1 2.535(10)
C17 H17 0.9300
C18 C19 1.361(15)
C18 Hf1 2.539(8)
C18 H18 0.9300
C19 C20 1.391(13)
C19 Hf1 2.556(8)
C19 H19 0.9300
C20 C21 1.364(16)
C20 Hf1 2.516(8)
C20 H20 0.9300
C21 Hf1 2.502(9)
C21 H21 0.9300
N1 Si1 1.732(6)
N1 Hf1 2.099(6)
Si1 Hf1 3.045(2)
Cl1 Hf1 2.433(2)
